data_7251095
loop_
_publ_author_name
'Kawahata, Masatoshi'
'Makino, Hayahide'
'Hyodo, Tadashi'
'Tominaga, Masahide'
'Yamaguchi, Kentaro'

_publ_section_title
;
 Tetrameric H-shaped assemblies as a motif in inclusion crystals of
 bent-shaped host molecules having nitrophenol moieties
;
_journal_issue 47
_journal_name_full CrystEngComm
_journal_page_first 7655
_journal_page_last 7661
_journal_paper_doi 10.1039/D5CE00655D
_journal_volume 27
_journal_year 2025
_chemical_formula_sum 'C26 H30 N2 O8'
_chemical_formula_weight 498.52
_space_group_crystal_system orthorhombic
_space_group_IT_number 62
_space_group_name_Hall '-P 2ac 2n'
_space_group_name_H-M_alt 'P n m a'
_atom_sites_solution_hydrogens mixed
_audit_creation_method SHELXL-2019/3
_audit_update_record
;
2025-06-02 deposited with the CCDC.	2025-10-13 downloaded from the CCDC.
;
_cell_angle_alpha 90
_cell_angle_beta 90
_cell_angle_gamma 90
_cell_formula_units_Z 4
_cell_length_a 22.1125(19)
_cell_length_b 6.6904(6)
_cell_length_c 16.0518(14)
_cell_measurement_reflns_used 9802
_cell_measurement_temperature 100(2)
_cell_measurement_theta_max 79.09
_cell_measurement_theta_min 3.40
_cell_volume 2374.7(4)
_computing_cell_refinement 'SAINT (Bruker AXS, 2015)'
_computing_data_collection 'APEX3 (Bruker AXS, 2015)'
_computing_data_reduction 'SAINT (Bruker AXS, 2015)'
_computing_molecular_graphics 'ORTEP-3 for Windows (Farrugia, 1997)'
_computing_publication_material 'SHELXLE (H\"ubschle et al., 2011)'
_computing_structure_refinement 'SHELXL-2019/3 (Sheldrick, 2019)'
_computing_structure_solution 'SHELXT 2018/2 (Sheldrick, 2018)'
_diffrn_ambient_temperature 100(2)
_diffrn_detector_area_resol_mean 10.24
_diffrn_measured_fraction_theta_full 0.942
_diffrn_measured_fraction_theta_max 0.919
_diffrn_measurement_device_type 'BrukerD8 goniometer'
_diffrn_measurement_method 'omega and phi scans'
_diffrn_radiation_type CuK\a
_diffrn_radiation_wavelength 1.54178
_diffrn_reflns_av_R_equivalents 0.0370
_diffrn_reflns_av_unetI/netI 0.0165
_diffrn_reflns_Laue_measured_fraction_full 0.942
_diffrn_reflns_Laue_measured_fraction_max 0.919
_diffrn_reflns_limit_h_max 27
_diffrn_reflns_limit_h_min -27
_diffrn_reflns_limit_k_max 8
_diffrn_reflns_limit_k_min -8
_diffrn_reflns_limit_l_max 20
_diffrn_reflns_limit_l_min -20
_diffrn_reflns_number 27736
_diffrn_reflns_point_group_measured_fraction_full 0.942
_diffrn_reflns_point_group_measured_fraction_max 0.919
_diffrn_reflns_theta_full 67.679
_diffrn_reflns_theta_max 79.852
_diffrn_reflns_theta_min 3.998
_diffrn_source 'rotating-anode X-ray tube'
_exptl_absorpt_coefficient_mu 0.865
_exptl_absorpt_correction_T_max 0.9288
_exptl_absorpt_correction_T_min 0.7881
_exptl_absorpt_correction_type empirical
_exptl_absorpt_process_details 'SADBS Sheldrick 1996'
_exptl_crystal_colour colourless
_exptl_crystal_density_diffrn 1.394
_exptl_crystal_description prismatic
_exptl_crystal_F_000 1056
_exptl_crystal_size_max 0.120
_exptl_crystal_size_mid 0.100
_exptl_crystal_size_min 0.100
_refine_diff_density_max 0.780
_refine_diff_density_min -0.524
_refine_diff_density_rms 0.085
_refine_ls_extinction_method none
_refine_ls_goodness_of_fit_ref 1.149
_refine_ls_hydrogen_treatment mixed
_refine_ls_matrix_type full
_refine_ls_number_parameters 208
_refine_ls_number_reflns 2593
_refine_ls_number_restraints 0
_refine_ls_restrained_S_all 1.149
_refine_ls_R_factor_all 0.0700
_refine_ls_R_factor_gt 0.0689
_refine_ls_shift/su_max 0.000
_refine_ls_shift/su_mean 0.000
_refine_ls_structure_factor_coef Fsqd
_refine_ls_weighting_details 'w=1/[\s^2^(Fo^2^)+(0.0875P)^2^+3.7390P] where P=(Fo^2^+2Fc^2^)/3'
_refine_ls_weighting_scheme calc
_refine_ls_wR_factor_gt 0.1876
_refine_ls_wR_factor_ref 0.1884
_reflns_Friedel_coverage 0.000
_reflns_number_gt 2521
_reflns_number_total 2593
_reflns_threshold_expression 'I > 2\s(I)'
_cod_data_source_file d5ce00655d2.cif
_cod_data_source_block 1b
_cod_depositor_comments 'Adding full bibliography for 7251093--7251096.cif.'
_cod_database_code 7251095
_shelx_shelxl_version_number 2019/3
_shelx_space_group_comment
;
The symmetry employed for this shelxl refinement is uniquely defined
by the following loop, which should always be used as a source of
symmetry information in preference to the above space-group names.
They are only intended as comments.
;
_shelx_estimated_absorpt_t_min 0.903
_shelx_estimated_absorpt_t_max 0.918

loop_
_space_group_symop_operation_xyz
'x, y, z'
'-x+1/2, -y, z+1/2'
'-x, y+1/2, -z'
'x+1/2, -y+1/2, -z+1/2'
'-x, -y, -z'
'x-1/2, y, -z-1/2'
'x, -y-1/2, z'
'-x-1/2, y-1/2, z-1/2'

loop_
_atom_site_label
_atom_site_type_symbol
_atom_site_fract_x
_atom_site_fract_y
_atom_site_fract_z
_atom_site_U_iso_or_equiv
_atom_site_adp_type
_atom_site_occupancy
_atom_site_site_symmetry_order
_atom_site_calc_flag
_atom_site_refinement_flags_posn
_atom_site_refinement_flags_adp
_atom_site_refinement_flags_occupancy
_atom_site_disorder_assembly
_atom_site_disorder_group
C1 C 0.36808(12) 0.250000 0.94603(17) 0.0157(6) Uani 1 2 d S T P . .
C2 C 0.33201(12) 0.250000 0.86379(17) 0.0152(6) Uani 1 2 d S T P . .
H2A H 0.305634 0.369526 0.862345 0.018 Uiso 0.5 1 calc R U P . .
H2B H 0.305634 0.130474 0.862345 0.018 Uiso 0.5 1 calc R U P . .
C3 C 0.37272(12) 0.250000 0.78569(17) 0.0147(6) Uani 1 2 d S T P . .
C4 C 0.40815(9) 0.4388(4) 0.94678(12) 0.0190(5) Uani 1 1 d . . . . .
H4A H 0.382337 0.559642 0.945190 0.023 Uiso 1 1 calc R U . . .
H4B H 0.432325 0.442537 0.998662 0.023 Uiso 1 1 calc R U . . .
C5 C 0.45054(9) 0.4371(4) 0.87092(12) 0.0205(5) Uani 1 1 d . . . . .
H5 H 0.476926 0.558406 0.872400 0.025 Uiso 1 1 calc R U . . .
C6 C 0.41299(9) 0.4381(4) 0.79017(12) 0.0182(5) Uani 1 1 d . . . . .
H6A H 0.440393 0.441558 0.741425 0.022 Uiso 1 1 calc R U . . .
H6B H 0.387304 0.559254 0.788538 0.022 Uiso 1 1 calc R U . . .
C7 C 0.49002(13) 0.250000 0.87361(19) 0.0233(7) Uani 1 2 d S T P . .
H7A H 0.518047 0.249998 0.825509 0.028 Uiso 1 2 calc R U P . .
H7B H 0.514473 0.250003 0.925274 0.028 Uiso 1 2 calc R U P . .
C8 C 0.32449(13) 0.250000 1.02085(17) 0.0148(6) Uani 1 2 d S T P . .
C9 C 0.34549(13) 0.250000 1.10456(18) 0.0160(6) Uani 1 2 d S T P . .
C10 C 0.30486(14) 0.250000 1.17143(18) 0.0190(6) Uani 1 2 d S T P . .
H10 H 0.320095 0.250000 1.226762 0.023 Uiso 1 2 calc R U P . .
C11 C 0.24286(14) 0.250000 1.15863(19) 0.0188(6) Uani 1 2 d S T P . .
H11 H 0.215328 0.250000 1.204065 0.023 Uiso 1 2 calc R U P . .
C12 C 0.22270(13) 0.250000 1.07715(19) 0.0171(6) Uani 1 2 d S T P . .
C13 C 0.26220(13) 0.250000 1.01012(19) 0.0173(6) Uani 1 2 d S T P . .
H13 H 0.246177 0.250000 0.955207 0.021 Uiso 1 2 calc R U P . .
C14 C 0.33382(13) 0.250000 0.70642(18) 0.0147(6) Uani 1 2 d S T P . .
C15 C 0.35902(13) 0.250000 0.62534(18) 0.0147(6) Uani 1 2 d S T P . .
C16 C 0.32242(13) 0.250000 0.55453(18) 0.0172(6) Uani 1 2 d S T P . .
H16 H 0.340651 0.250000 0.500945 0.021 Uiso 1 2 calc R U P . .
C17 C 0.26008(13) 0.250000 0.56102(18) 0.0179(6) Uani 1 2 d S T P . .
H17 H 0.235097 0.250000 0.512872 0.022 Uiso 1 2 calc R U P . .
C18 C 0.23553(13) 0.250000 0.63985(18) 0.0159(6) Uani 1 2 d S T P . .
C19 C 0.27100(13) 0.250000 0.71114(18) 0.0164(6) Uani 1 2 d S T P . .
H19 H 0.252010 0.250000 0.764232 0.020 Uiso 1 2 calc R U P . .
C20 C 0.46674(10) 0.0747(4) 0.40679(14) 0.0239(5) Uani 1 1 d . . . . .
H20A H 0.458936 -0.046136 0.440722 0.029 Uiso 1 1 calc R U . . .
H20B H 0.509626 0.072297 0.389097 0.029 Uiso 1 1 calc R U . . .
C21 C 0.42662(11) 0.0737(4) 0.33161(14) 0.0287(5) Uani 1 1 d . . . . .
H21A H 0.435229 -0.046472 0.297619 0.034 Uiso 1 1 calc R U . . .
H21B H 0.383797 0.067670 0.349436 0.034 Uiso 1 1 calc R U . . .
N1 N 0.15771(11) 0.250000 1.06027(17) 0.0207(6) Uani 1 2 d S T P . .
N2 N 0.17006(11) 0.250000 0.64986(15) 0.0188(6) Uani 1 2 d S T P . .
O1 O 0.40570(9) 0.250000 1.11841(13) 0.0205(5) Uani 1 2 d S T P . .
H1 H 0.409(2) 0.226(13) 1.173(3) 0.031 Uiso 0.5 1 d . U P . .
O2 O 0.12302(10) 0.250000 1.12022(15) 0.0283(6) Uani 1 2 d S T P . .
O3 O 0.14031(10) 0.250000 0.98759(15) 0.0336(6) Uani 1 2 d S T P . .
O4 O 0.41990(9) 0.250000 0.61706(14) 0.0185(5) Uani 1 2 d S T P . .
H4 H 0.421(2) 0.292(9) 0.573(3) 0.028 Uiso 0.5 1 d . U P . .
O5 O 0.13865(10) 0.250000 0.58695(14) 0.0286(6) Uani 1 2 d S T P . .
O6 O 0.14897(10) 0.250000 0.72128(14) 0.0294(6) Uani 1 2 d S T P . .
O7 O 0.45555(10) 0.250000 0.45580(12) 0.0210(5) Uani 1 2 d S T P . .
O8 O 0.43621(12) 0.250000 0.28221(13) 0.0296(6) Uani 1 2 d S T P . .

loop_
_atom_site_aniso_label
_atom_site_aniso_U_11
_atom_site_aniso_U_22
_atom_site_aniso_U_33
_atom_site_aniso_U_23
_atom_site_aniso_U_13
_atom_site_aniso_U_12
C1 0.0141(12) 0.0189(16) 0.0142(13) 0.000 -0.0010(10) 0.000
C2 0.0133(12) 0.0178(16) 0.0146(13) 0.000 0.0000(10) 0.000
C3 0.0130(12) 0.0160(16) 0.0150(13) 0.000 0.0020(10) 0.000
C4 0.0178(9) 0.0222(12) 0.0172(9) -0.0014(8) -0.0021(7) -0.0034(8)
C5 0.0183(9) 0.0252(12) 0.0179(9) -0.0014(9) -0.0005(7) -0.0074(9)
C6 0.0191(9) 0.0203(11) 0.0153(9) 0.0011(8) 0.0004(7) -0.0040(8)
C7 0.0125(13) 0.039(2) 0.0181(14) 0.000 -0.0020(11) 0.000
C8 0.0173(13) 0.0121(15) 0.0150(13) 0.000 -0.0008(10) 0.000
C9 0.0159(13) 0.0139(16) 0.0182(14) 0.000 -0.0020(11) 0.000
C10 0.0250(15) 0.0191(17) 0.0131(13) 0.000 0.0003(11) 0.000
C11 0.0234(14) 0.0143(16) 0.0188(14) 0.000 0.0077(11) 0.000
C12 0.0154(13) 0.0129(16) 0.0230(14) 0.000 -0.0011(11) 0.000
C13 0.0190(14) 0.0142(16) 0.0188(14) 0.000 -0.0009(11) 0.000
C14 0.0155(13) 0.0120(15) 0.0166(13) 0.000 -0.0001(10) 0.000
C15 0.0138(13) 0.0132(15) 0.0172(13) 0.000 0.0007(10) 0.000
C16 0.0208(14) 0.0159(16) 0.0149(13) 0.000 -0.0013(11) 0.000
C17 0.0201(14) 0.0165(17) 0.0172(13) 0.000 -0.0048(11) 0.000
C18 0.0158(13) 0.0114(16) 0.0205(14) 0.000 -0.0013(11) 0.000
C19 0.0162(14) 0.0178(16) 0.0153(13) 0.000 0.0022(10) 0.000
C20 0.0279(11) 0.0210(12) 0.0227(10) -0.0007(9) -0.0006(8) 0.0034(9)
C21 0.0349(12) 0.0266(13) 0.0247(11) -0.0052(10) -0.0026(9) -0.0045(10)
N1 0.0169(12) 0.0199(15) 0.0254(13) 0.000 0.0009(10) 0.000
N2 0.0185(12) 0.0225(15) 0.0156(11) 0.000 -0.0008(9) 0.000
O1 0.0132(10) 0.0358(15) 0.0126(10) 0.000 -0.0030(7) 0.000
O2 0.0184(11) 0.0366(16) 0.0298(12) 0.000 0.0087(9) 0.000
O3 0.0176(11) 0.0553(19) 0.0279(12) 0.000 -0.0035(9) 0.000
O4 0.0138(10) 0.0275(14) 0.0141(10) 0.000 0.0021(8) 0.000
O5 0.0210(11) 0.0425(16) 0.0222(11) 0.000 -0.0074(9) 0.000
O6 0.0194(11) 0.0475(17) 0.0212(11) 0.000 0.0021(9) 0.000
O7 0.0257(11) 0.0255(13) 0.0117(9) 0.000 0.0007(8) 0.000
O8 0.0360(13) 0.0381(16) 0.0145(10) 0.000 -0.0050(9) 0.000

loop_
_atom_type_symbol
_atom_type_description
_atom_type_scat_dispersion_real
_atom_type_scat_dispersion_imag
_atom_type_scat_source
C C 0.0181 0.0091 'International Tables Vol C Tables 4.2.6.8 and 6.1.1.4'
H H 0.0000 0.0000 'International Tables Vol C Tables 4.2.6.8 and 6.1.1.4'
N N 0.0311 0.0180 'International Tables Vol C Tables 4.2.6.8 and 6.1.1.4'
O O 0.0492 0.0322 'International Tables Vol C Tables 4.2.6.8 and 6.1.1.4'

loop_
_geom_angle_atom_site_label_1
_geom_angle_atom_site_label_2
_geom_angle_atom_site_label_3
_geom_angle
_geom_angle_site_symmetry_1
_geom_angle_site_symmetry_3
_geom_angle_publ_flag
C8 C1 C2 110.1(2) . . ?
C8 C1 C4 110.69(15) . . ?
C2 C1 C4 107.67(15) . . ?
C8 C1 C4 110.70(15) . 7_565 ?
C2 C1 C4 107.67(15) . 7_565 ?
C4 C1 C4 109.9(2) . 7_565 ?
C1 C2 C3 113.2(2) . . ?
C1 C2 H2A 108.9 . . ?
C3 C2 H2A 108.9 . . ?
C1 C2 H2B 108.9 . . ?
C3 C2 H2B 108.9 . . ?
H2A C2 H2B 107.8 . . ?
C14 C3 C2 110.3(2) . . ?
C14 C3 C6 111.20(15) . . ?
C2 C3 C6 107.38(15) . . ?
C14 C3 C6 111.20(15) . 7_565 ?
C2 C3 C6 107.38(15) . 7_565 ?
C6 C3 C6 109.3(2) . 7_565 ?
C5 C4 C1 109.76(19) . . ?
C5 C4 H4A 109.7 . . ?
C1 C4 H4A 109.7 . . ?
C5 C4 H4B 109.7 . . ?
C1 C4 H4B 109.7 . . ?
H4A C4 H4B 108.2 . . ?
C7 C5 C4 109.4(2) . . ?
C7 C5 C6 109.6(2) . . ?
C4 C5 C6 109.76(16) . . ?
C7 C5 H5 109.3 . . ?
C4 C5 H5 109.3 . . ?
C6 C5 H5 109.3 . . ?
C5 C6 C3 110.29(19) . . ?
C5 C6 H6A 109.6 . . ?
C3 C6 H6A 109.6 . . ?
C5 C6 H6B 109.6 . . ?
C3 C6 H6B 109.6 . . ?
H6A C6 H6B 108.1 . . ?
C5 C7 C5 110.1(2) 7_565 . ?
C5 C7 H7A 109.6 7_565 . ?
C5 C7 H7A 109.6 . . ?
C5 C7 H7B 109.6 7_565 . ?
C5 C7 H7B 109.6 . . ?
H7A C7 H7B 108.1 . . ?
C13 C8 C9 116.2(3) . . ?
C13 C8 C1 121.6(2) . . ?
C9 C8 C1 122.2(2) . . ?
O1 C9 C10 120.5(3) . . ?
O1 C9 C8 118.5(3) . . ?
C10 C9 C8 121.0(3) . . ?
C11 C10 C9 121.4(3) . . ?
C11 C10 H10 119.3 . . ?
C9 C10 H10 119.3 . . ?
C12 C11 C10 117.3(3) . . ?
C12 C11 H11 121.3 . . ?
C10 C11 H11 121.3 . . ?
C11 C12 C13 122.1(3) . . ?
C11 C12 N1 119.5(3) . . ?
C13 C12 N1 118.4(3) . . ?
C12 C13 C8 121.9(3) . . ?
C12 C13 H13 119.0 . . ?
C8 C13 H13 119.0 . . ?
C19 C14 C15 116.3(3) . . ?
C19 C14 C3 120.9(2) . . ?
C15 C14 C3 122.8(2) . . ?
O4 C15 C16 119.8(3) . . ?
O4 C15 C14 118.8(3) . . ?
C16 C15 C14 121.4(3) . . ?
C17 C16 C15 121.1(3) . . ?
C17 C16 H16 119.4 . . ?
C15 C16 H16 119.4 . . ?
C18 C17 C16 117.5(3) . . ?
C18 C17 H17 121.2 . . ?
C16 C17 H17 121.2 . . ?
C17 C18 C19 122.4(3) . . ?
C17 C18 N2 119.6(3) . . ?
C19 C18 N2 118.1(3) . . ?
C18 C19 C14 121.3(3) . . ?
C18 C19 H19 119.3 . . ?
C14 C19 H19 119.3 . . ?
O7 C20 C21 110.1(2) . . ?
O7 C20 H20A 109.6 . . ?
C21 C20 H20A 109.6 . . ?
O7 C20 H20B 109.6 . . ?
C21 C20 H20B 109.6 . . ?
H20A C20 H20B 108.2 . . ?
O8 C21 C20 110.7(2) . . ?
O8 C21 H21A 109.5 . . ?
C20 C21 H21A 109.5 . . ?
O8 C21 H21B 109.5 . . ?
C20 C21 H21B 109.5 . . ?
H21A C21 H21B 108.1 . . ?
O3 N1 O2 123.2(3) . . ?
O3 N1 C12 118.9(2) . . ?
O2 N1 C12 117.9(3) . . ?
O5 N2 O6 123.3(3) . . ?
O5 N2 C18 118.2(2) . . ?
O6 N2 C18 118.5(2) . . ?
C9 O1 H1 104(3) . . ?
C9 O1 H1 104(3) . 7_565 ?
H1 O1 H1 21(10) . 7_565 ?
C15 O4 H4 98(4) . . ?
C15 O4 H4 98(4) . 7_565 ?
H4 O4 H4 43(9) . 7_565 ?
C20 O7 C20 109.8(2) . 7_565 ?
C21 O8 C21 110.3(2) 7_565 . ?

loop_
_geom_bond_atom_site_label_1
_geom_bond_atom_site_label_2
_geom_bond_distance
_geom_bond_site_symmetry_2
_geom_bond_publ_flag
C1 C8 1.540(4) . ?
C1 C2 1.542(4) . ?
C1 C4 1.543(3) . ?
C1 C4 1.543(3) 7_565 ?
C2 C3 1.543(4) . ?
C2 H2A 0.9900 . ?
C2 H2B 0.9900 . ?
C3 C14 1.536(4) . ?
C3 C6 1.543(3) . ?
C3 C6 1.543(3) 7_565 ?
C4 C5 1.537(3) . ?
C4 H4A 0.9900 . ?
C4 H4B 0.9900 . ?
C5 C7 1.527(3) . ?
C5 C6 1.539(3) . ?
C5 H5 1.0000 . ?
C6 H6A 0.9900 . ?
C6 H6B 0.9900 . ?
C7 H7A 0.9900 . ?
C7 H7B 0.9900 . ?
C8 C13 1.388(4) . ?
C8 C9 1.422(4) . ?
C9 O1 1.350(3) . ?
C9 C10 1.400(4) . ?
C10 C11 1.386(4) . ?
C10 H10 0.9500 . ?
C11 C12 1.382(4) . ?
C11 H11 0.9500 . ?
C12 C13 1.386(4) . ?
C12 N1 1.462(4) . ?
C13 H13 0.9500 . ?
C14 C19 1.391(4) . ?
C14 C15 1.416(4) . ?
C15 O4 1.353(3) . ?
C15 C16 1.395(4) . ?
C16 C17 1.382(4) . ?
C16 H16 0.9500 . ?
C17 C18 1.377(4) . ?
C17 H17 0.9500 . ?
C18 C19 1.387(4) . ?
C18 N2 1.457(4) . ?
C19 H19 0.9500 . ?
C20 O7 1.434(3) . ?
C20 C21 1.498(3) . ?
C20 H20A 0.9900 . ?
C20 H20B 0.9900 . ?
C21 O8 1.437(3) . ?
C21 H21A 0.9900 . ?
C21 H21B 0.9900 . ?
N1 O3 1.229(4) . ?
N1 O2 1.231(3) . ?
N2 O5 1.226(3) . ?
N2 O6 1.238(3) . ?
O1 H1 0.89(5) . ?
O1 H1 0.89(5) 7_565 ?
O4 H4 0.76(5) . ?
O4 H4 0.76(5) 7_565 ?

loop_
_geom_hbond_atom_site_label_D
_geom_hbond_atom_site_label_H
_geom_hbond_atom_site_label_A
_geom_hbond_distance_DH
_geom_hbond_distance_HA
_geom_hbond_distance_DA
_geom_hbond_angle_DHA
_geom_hbond_site_symmetry_A
_geom_hbond_publ_flag
O4 H4 O7 0.76(5) 2.05(5) 2.706(3) 145(6) . yes
O1 H1 O8 0.89(5) 1.86(5) 2.715(3) 159(7) 1_556 yes

loop_
_geom_torsion_atom_site_label_1
_geom_torsion_atom_site_label_2
_geom_torsion_atom_site_label_3
_geom_torsion_atom_site_label_4
_geom_torsion
_geom_torsion_site_symmetry_1
_geom_torsion_site_symmetry_2
_geom_torsion_site_symmetry_3
_geom_torsion_site_symmetry_4
_geom_torsion_publ_flag
C8 C1 C2 C3 180.000(1) . . . . ?
C4 C1 C2 C3 59.23(15) . . . . ?
C4 C1 C2 C3 -59.22(15) 7_565 . . . ?
C1 C2 C3 C14 180.000(1) . . . . ?
C1 C2 C3 C6 -58.70(15) . . . . ?
C1 C2 C3 C6 58.70(15) . . . 7_565 ?
C8 C1 C4 C5 -179.14(18) . . . . ?
C2 C1 C4 C5 -58.7(2) . . . . ?
C4 C1 C4 C5 58.3(3) 7_565 . . . ?
C1 C4 C5 C7 -59.2(2) . . . . ?
C1 C4 C5 C6 61.2(2) . . . . ?
C7 C5 C6 C3 59.1(2) . . . . ?
C4 C5 C6 C3 -61.1(2) . . . . ?
C14 C3 C6 C5 178.82(18) . . . . ?
C2 C3 C6 C5 58.1(2) . . . . ?
C6 C3 C6 C5 -58.1(3) 7_565 . . . ?
C4 C5 C7 C5 60.6(3) . . . 7_565 ?
C6 C5 C7 C5 -59.8(3) . . . 7_565 ?
C2 C1 C8 C13 0.000(1) . . . . ?
C4 C1 C8 C13 118.94(16) . . . . ?
C4 C1 C8 C13 -118.94(16) 7_565 . . . ?
C2 C1 C8 C9 180.000(1) . . . . ?
C4 C1 C8 C9 -61.06(16) . . . . ?
C4 C1 C8 C9 61.06(16) 7_565 . . . ?
C13 C8 C9 O1 180.000(1) . . . . ?
C1 C8 C9 O1 0.000(1) . . . . ?
C13 C8 C9 C10 0.000(1) . . . . ?
C1 C8 C9 C10 180.000(1) . . . . ?
O1 C9 C10 C11 180.000(1) . . . . ?
C8 C9 C10 C11 0.000(1) . . . . ?
C9 C10 C11 C12 0.000(1) . . . . ?
C10 C11 C12 C13 0.000(1) . . . . ?
C10 C11 C12 N1 180.000(1) . . . . ?
C11 C12 C13 C8 0.000(1) . . . . ?
N1 C12 C13 C8 180.000(1) . . . . ?
C9 C8 C13 C12 0.000(1) . . . . ?
C1 C8 C13 C12 180.000(1) . . . . ?
C2 C3 C14 C19 0.000(1) . . . . ?
C6 C3 C14 C19 -119.00(16) . . . . ?
C6 C3 C14 C19 119.00(16) 7_565 . . . ?
C2 C3 C14 C15 180.000(1) . . . . ?
C6 C3 C14 C15 61.00(16) . . . . ?
C6 C3 C14 C15 -61.00(16) 7_565 . . . ?
C19 C14 C15 O4 180.000(0) . . . . ?
C3 C14 C15 O4 0.000(1) . . . . ?
C19 C14 C15 C16 0.000(1) . . . . ?
C3 C14 C15 C16 180.000(1) . . . . ?
O4 C15 C16 C17 180.000(0) . . . . ?
C14 C15 C16 C17 0.000(1) . . . . ?
C15 C16 C17 C18 0.000(1) . . . . ?
C16 C17 C18 C19 0.000(1) . . . . ?
C16 C17 C18 N2 180.000(0) . . . . ?
C17 C18 C19 C14 0.000(1) . . . . ?
N2 C18 C19 C14 180.000(1) . . . . ?
C15 C14 C19 C18 0.000(1) . . . . ?
C3 C14 C19 C18 180.000(1) . . . . ?
O7 C20 C21 O8 58.1(3) . . . . ?
C11 C12 N1 O3 180.000(1) . . . . ?
C13 C12 N1 O3 0.000(1) . . . . ?
C11 C12 N1 O2 0.000(1) . . . . ?
C13 C12 N1 O2 180.000(1) . . . . ?
C17 C18 N2 O5 0.000(1) . . . . ?
C19 C18 N2 O5 180.000(0) . . . . ?
C17 C18 N2 O6 180.000(0) . . . . ?
C19 C18 N2 O6 0.000(1) . . . . ?
C21 C20 O7 C20 -59.2(3) . . . 7_565 ?
C20 C21 O8 C21 -56.5(3) . . . 7_565 ?
